data_4331323
loop_
_publ_author_name
'Martin M. Kimani'
'Lindsey Thompson'
'Whitney Snider'
'Colin D. McMillen'
'Joseph W. Kolis'

_publ_contact_author_address
;Chemistry Department Main Office
Clemson University Department of Chemistry
219 Hunter Laboratories
P.O. Box 340973
Clemson, SC 29634-0973
;
_publ_contact_author_email kjoseph@clemson.edu
_publ_contact_author_fax 864-656-6613
_publ_contact_author_name 'Joseph Kolis'
_publ_contact_author_phone '(864) 656-4739 / 502'
_publ_section_title
;
 Hydrothermal Synthesis and Spectroscopic Properties of a New Glaserite
 Material, K3RE(VO4)2 (RE = Sc, Y, Dy, Ho, Er, Yb, Lu, or Tm) with
 Potential Lasing and Optical Properties
;
_journal_name_full 'Inorganic Chemistry'
_journal_page_first 13271
_journal_page_last 13280
_journal_paper_doi 10.1021/ic301922e
_journal_volume 51
_journal_year 2012
_chemical_formula_moiety 'O8 V2 Y, 3(K)'
_chemical_formula_sum 'K3 O8 V2 Y'
_chemical_formula_weight 436.09
_space_group_IT_number 164
_symmetry_cell_setting trigonal
_symmetry_Int_Tables_number 164
_symmetry_space_group_name_Hall '-P 3 2"'
_symmetry_space_group_name_H-M 'P -3 m 1'
_atom_sites_solution_primary direct
_atom_sites_solution_secondary difmap
_audit_creation_method SHELXL-97
_cell_angle_alpha 90.00
_cell_angle_beta 90.00
_cell_angle_gamma 120.00
_cell_formula_units_Z 1
_cell_length_a 5.8889(8)
_cell_length_b 5.8889(8)
_cell_length_c 7.6295(15)
_cell_measurement_reflns_used 2363
_cell_measurement_temperature 293(2)
_cell_measurement_theta_max 30.19
_cell_measurement_theta_min 2.67
_cell_volume 229.14(6)
_computing_cell_refinement 'CrystalClear (Rigaku/MSC,2006)'
_computing_data_collection 'CrystalClear (Rigaku/MSC,2006)'
_computing_data_reduction 'CrystalClear (Rigaku/MSC,2006)'
_computing_molecular_graphics 'SHELXTL 6.10 (Sheldrick,2008)'
_computing_publication_material 'SHELXTL 6.10 (Sheldrick,2008)'
_computing_structure_refinement 'SHELXTL 6.10 (Sheldrick,2008)'
_computing_structure_solution 'SHELXTL 6.10 (Sheldrick,2008)'
_diffrn_ambient_temperature 293(2)
_diffrn_detector_area_resol_mean 14.6306
_diffrn_measured_fraction_theta_full 0.996
_diffrn_measured_fraction_theta_max 0.925
_diffrn_measurement_device_type 'Rigaku, AFC8S diffractometer'
_diffrn_measurement_method dtprofit.ref
_diffrn_radiation_monochromator graphite
_diffrn_radiation_probe x-ray
_diffrn_radiation_type MoK\a
_diffrn_radiation_wavelength 0.71073
_diffrn_reflns_av_R_equivalents 0.0424
_diffrn_reflns_av_sigmaI/netI 0.0213
_diffrn_reflns_limit_h_max 8
_diffrn_reflns_limit_h_min -8
_diffrn_reflns_limit_k_max 7
_diffrn_reflns_limit_k_min -8
_diffrn_reflns_limit_l_max 10
_diffrn_reflns_limit_l_min -8
_diffrn_reflns_number 2363
_diffrn_reflns_theta_full 28.00
_diffrn_reflns_theta_max 30.19
_diffrn_reflns_theta_min 2.67
_diffrn_source 'fine-focus sealed tube'
_diffrn_standards_decay_% 0
_diffrn_standards_interval_count 0
_diffrn_standards_interval_time 0
_diffrn_standards_number 0
_exptl_absorpt_coefficient_mu 9.649
_exptl_absorpt_correction_T_max 0.002
_exptl_absorpt_correction_T_min 0.001
_exptl_absorpt_correction_type multi-scan
_exptl_absorpt_process_details 'REQAB, CrystalClear'
_exptl_crystal_colour colorless
_exptl_crystal_density_diffrn 3.160
_exptl_crystal_description hexagon
_exptl_crystal_F_000 206
_exptl_crystal_size_max 0.28
_exptl_crystal_size_mid 0.26
_exptl_crystal_size_min 0.21
_refine_diff_density_max 1.308
_refine_diff_density_min -0.648
_refine_diff_density_rms 0.160
_refine_ls_extinction_coef 0.065(11)
_refine_ls_extinction_expression Fc^*^=kFc[1+0.001xFc^2^\l^3^/sin(2\q)]^-1/4^
_refine_ls_extinction_method SHELXL
_refine_ls_goodness_of_fit_ref 1.143
_refine_ls_matrix_type full
_refine_ls_number_parameters 21
_refine_ls_number_reflns 271
_refine_ls_number_restraints 0
_refine_ls_restrained_S_all 1.143
_refine_ls_R_factor_all 0.0381
_refine_ls_R_factor_gt 0.0381
_refine_ls_shift/su_max 0.000
_refine_ls_shift/su_mean 0.000
_refine_ls_structure_factor_coef Fsqd
_refine_ls_weighting_details 'calc w=1/[\s^2^(Fo^2^)+(0.0334P)^2^+1.7993P] where P=(Fo^2^+2Fc^2^)/3'
_refine_ls_weighting_scheme calc
_refine_ls_wR_factor_gt 0.0942
_refine_ls_wR_factor_ref 0.0942
_reflns_number_gt 271
_reflns_number_total 271
_reflns_threshold_expression >2sigma(I)
_cod_data_source_file ic301922e_si_015_1.cif
_cod_data_source_block K3YV2O8
_cod_database_code 4331323

loop_
_symmetry_equiv_pos_as_xyz
'x, y, z'
'-y, x-y, z'
'-x+y, -x, z'
'y, x, -z'
'x-y, -y, -z'
'-x, -x+y, -z'
'-x, -y, -z'
'y, -x+y, -z'
'x-y, x, -z'
'-y, -x, z'
'-x+y, y, z'
'x, x-y, z'

loop_
_atom_site_label
_atom_site_type_symbol
_atom_site_fract_x
_atom_site_fract_y
_atom_site_fract_z
_atom_site_U_iso_or_equiv
_atom_site_adp_type
_atom_site_occupancy
_atom_site_symmetry_multiplicity
_atom_site_calc_flag
_atom_site_refinement_flags
Y1 Y 1.0000 0.0000 0.5000 0.0106(4) Uani 1 12 d S
V1 V 0.6667 0.3333 0.7485(2) 0.0142(5) Uani 1 6 d S
O2 O 0.6667 0.3333 0.9587(13) 0.067(4) Uani 1 6 d S
O1 O 0.3504(13) 0.1752(6) 0.6735(10) 0.071(2) Uani 1 2 d S
K1 K 0.6667 0.3333 1.2931(3) 0.0262(6) Uani 1 6 d S
K2 K 0.0000 0.0000 1.0000 0.0653(17) Uani 1 12 d S

loop_
_atom_site_aniso_label
_atom_site_aniso_U_11
_atom_site_aniso_U_22
_atom_site_aniso_U_33
_atom_site_aniso_U_23
_atom_site_aniso_U_13
_atom_site_aniso_U_12
Y1 0.0096(5) 0.0096(5) 0.0127(6) 0.000 0.000 0.0048(2)
V1 0.0161(6) 0.0161(6) 0.0103(8) 0.000 0.000 0.0081(3)
O2 0.094(6) 0.094(6) 0.011(4) 0.000 0.000 0.047(3)
O1 0.050(4) 0.048(3) 0.115(6) -0.033(2) -0.066(4) 0.025(2)
K1 0.0283(8) 0.0283(8) 0.0219(11) 0.000 0.000 0.0142(4)
K2 0.089(3) 0.089(3) 0.0182(18) 0.000 0.000 0.0444(14)

loop_
_atom_type_symbol
_atom_type_description
_atom_type_scat_dispersion_real
_atom_type_scat_dispersion_imag
_atom_type_scat_source
O O 0.0106 0.0060 'International Tables Vol C Tables 4.2.6.8 and 6.1.1.4'
K K 0.2009 0.2494 'International Tables Vol C Tables 4.2.6.8 and 6.1.1.4'
V V 0.3005 0.5294 'International Tables Vol C Tables 4.2.6.8 and 6.1.1.4'
Y Y -2.7962 3.5667 'International Tables Vol C Tables 4.2.6.8 and 6.1.1.4'

loop_
_geom_angle_atom_site_label_1
_geom_angle_atom_site_label_2
_geom_angle_atom_site_label_3
_geom_angle
_geom_angle_site_symmetry_1
_geom_angle_site_symmetry_3
O1 Y1 O1 180.000(1) 7_656 1_655
O1 Y1 O1 88.2(3) 7_656 8_656
O1 Y1 O1 91.8(3) 1_655 8_656
O1 Y1 O1 91.8(3) 7_656 2_655
O1 Y1 O1 88.2(3) 1_655 2_655
O1 Y1 O1 180.0(3) 8_656 2_655
O1 Y1 O1 88.2(3) 7_656 9_656
O1 Y1 O1 91.8(3) 1_655 9_656
O1 Y1 O1 88.2(3) 8_656 9_656
O1 Y1 O1 91.8(3) 2_655 9_656
O1 Y1 O1 91.8(3) 7_656 3_655
O1 Y1 O1 88.2(3) 1_655 3_655
O1 Y1 O1 91.8(3) 8_656 3_655
O1 Y1 O1 88.2(3) 2_655 3_655
O1 Y1 O1 180.0(3) 9_656 3_655
O1 Y1 K1 127.96(2) 7_656 7_757
O1 Y1 K1 52.04(2) 1_655 7_757
O1 Y1 K1 61.4(2) 8_656 7_757
O1 Y1 K1 118.6(2) 2_655 7_757
O1 Y1 K1 127.96(2) 9_656 7_757
O1 Y1 K1 52.04(2) 3_655 7_757
O1 Y1 K1 52.04(2) 7_656 1_554
O1 Y1 K1 127.96(3) 1_655 1_554
O1 Y1 K1 118.6(2) 8_656 1_554
O1 Y1 K1 61.4(2) 2_655 1_554
O1 Y1 K1 52.04(2) 9_656 1_554
O1 Y1 K1 127.96(2) 3_655 1_554
K1 Y1 K1 180.0 7_757 1_554
O1 Y1 K1 127.96(3) 7_656 7_767
O1 Y1 K1 52.04(2) 1_655 7_767
O1 Y1 K1 127.96(3) 8_656 7_767
O1 Y1 K1 52.04(3) 2_655 7_767
O1 Y1 K1 61.4(2) 9_656 7_767
O1 Y1 K1 118.6(2) 3_655 7_767
K1 Y1 K1 103.54(4) 7_757 7_767
K1 Y1 K1 76.46(4) 1_554 7_767
O1 Y1 K1 52.04(3) 7_656 1_544
O1 Y1 K1 127.96(2) 1_655 1_544
O1 Y1 K1 52.04(3) 8_656 1_544
O1 Y1 K1 127.96(3) 2_655 1_544
O1 Y1 K1 118.6(2) 9_656 1_544
O1 Y1 K1 61.4(2) 3_655 1_544
K1 Y1 K1 76.46(4) 7_757 1_544
K1 Y1 K1 103.54(4) 1_554 1_544
K1 Y1 K1 180.0 7_767 1_544
O1 Y1 K1 118.6(2) 7_656 1_654
O1 Y1 K1 61.4(2) 1_655 1_654
O1 Y1 K1 52.04(3) 8_656 1_654
O1 Y1 K1 127.96(3) 2_655 1_654
O1 Y1 K1 52.04(3) 9_656 1_654
O1 Y1 K1 127.96(2) 3_655 1_654
K1 Y1 K1 76.46(4) 7_757 1_654
K1 Y1 K1 103.54(4) 1_554 1_654
K1 Y1 K1 76.46(4) 7_767 1_654
K1 Y1 K1 103.54(4) 1_544 1_654
O1 Y1 K1 61.4(2) 7_656 7_657
O1 Y1 K1 118.6(2) 1_655 7_657
O1 Y1 K1 127.96(3) 8_656 7_657
O1 Y1 K1 52.04(3) 2_655 7_657
O1 Y1 K1 127.96(3) 9_656 7_657
O1 Y1 K1 52.04(3) 3_655 7_657
K1 Y1 K1 103.54(4) 7_757 7_657
K1 Y1 K1 76.46(4) 1_554 7_657
K1 Y1 K1 103.54(4) 7_767 7_657
K1 Y1 K1 76.46(4) 1_544 7_657
K1 Y1 K1 180.0 1_654 7_657
O2 V1 O1 109.5(3) . 2_655
O2 V1 O1 109.5(3) . .
O1 V1 O1 109.4(3) 2_655 .
O2 V1 O1 109.5(3) . 3_665
O1 V1 O1 109.4(3) 2_655 3_665
O1 V1 O1 109.4(3) . 3_665
O2 V1 K1 95.34(5) . 7_657
O1 V1 K1 59.98(3) 2_655 7_657
O1 V1 K1 59.98(3) . 7_657
O1 V1 K1 155.1(3) 3_665 7_657
O2 V1 K1 95.34(5) . 7_767
O1 V1 K1 59.98(3) 2_655 7_767
O1 V1 K1 155.1(3) . 7_767
O1 V1 K1 59.98(3) 3_665 7_767
K1 V1 K1 119.145(16) 7_657 7_767
O2 V1 K1 95.34(5) . 7_667
O1 V1 K1 155.1(3) 2_655 7_667
O1 V1 K1 59.98(3) . 7_667
O1 V1 K1 59.98(3) 3_665 7_667
K1 V1 K1 119.145(16) 7_657 7_667
K1 V1 K1 119.145(16) 7_767 7_667
O2 V1 K1 180.000(3) . 1_554
O1 V1 K1 70.5(3) 2_655 1_554
O1 V1 K1 70.5(3) . 1_554
O1 V1 K1 70.5(3) 3_665 1_554
K1 V1 K1 84.66(5) 7_657 1_554
K1 V1 K1 84.66(5) 7_767 1_554
K1 V1 K1 84.66(5) 7_667 1_554
O2 V1 K2 60.56(2) . 1_655
O1 V1 K2 49.0(3) 2_655 1_655
O1 V1 K2 125.08(11) . 1_655
O1 V1 K2 125.08(11) 3_665 1_655
K1 V1 K2 67.18(3) 7_657 1_655
K1 V1 K2 67.18(3) 7_767 1_655
K1 V1 K2 155.90(6) 7_667 1_655
K1 V1 K2 119.44(2) 1_554 1_655
O2 V1 K2 60.56(2) . 1_665
O1 V1 K2 125.08(11) 2_655 1_665
O1 V1 K2 125.08(11) . 1_665
O1 V1 K2 49.0(3) 3_665 1_665
K1 V1 K2 155.90(6) 7_657 1_665
K1 V1 K2 67.18(3) 7_767 1_665
K1 V1 K2 67.18(3) 7_667 1_665
K1 V1 K2 119.44(2) 1_554 1_665
K2 V1 K2 97.91(3) 1_655 1_665
O2 V1 K2 60.56(2) . .
O1 V1 K2 125.08(11) 2_655 .
O1 V1 K2 49.0(3) . .
O1 V1 K2 125.08(11) 3_665 .
K1 V1 K2 67.18(3) 7_657 .
K1 V1 K2 155.90(6) 7_767 .
K1 V1 K2 67.18(3) 7_667 .
K1 V1 K2 119.44(2) 1_554 .
K2 V1 K2 97.91(3) 1_655 .
K2 V1 K2 97.91(3) 1_665 .
V1 O2 K1 180.000(1) . .
V1 O2 K2 95.30(16) . 1_655
K1 O2 K2 84.70(16) . 1_655
V1 O2 K2 95.30(16) . 1_665
K1 O2 K2 84.70(16) . 1_665
K2 O2 K2 119.16(5) 1_655 1_665
V1 O2 K2 95.30(16) . .
K1 O2 K2 84.70(16) . .
K2 O2 K2 119.16(5) 1_655 .
K2 O2 K2 119.16(5) 1_665 .
V1 O1 Y1 163.0(5) . 1_455
V1 O1 K1 89.94(11) . 7_657
Y1 O1 K1 91.58(11) 1_455 7_657
V1 O1 K1 89.94(11) . 7_667
Y1 O1 K1 91.58(11) 1_455 7_667
K1 O1 K1 169.6(4) 7_657 7_667
V1 O1 K2 106.1(3) . .
Y1 O1 K2 90.9(2) 1_455 .
K1 O1 K2 85.01(18) 7_657 .
K1 O1 K2 85.01(18) 7_667 .
V1 O1 K1 80.5(3) . 1_554
Y1 O1 K1 82.5(2) 1_455 1_554
K1 O1 K1 95.13(18) 7_657 1_554
K1 O1 K1 95.13(18) 7_667 1_554
K2 O1 K1 173.41(19) . 1_554
O2 K1 O1 94.94(17) . 9_657
O2 K1 O1 94.94(17) . 7_657
O1 K1 O1 63.1(2) 9_657 7_657
O2 K1 O1 94.94(17) . 8_667
O1 K1 O1 56.4(3) 9_657 8_667
O1 K1 O1 119.27(5) 7_657 8_667
O2 K1 O1 94.94(17) . 8_557
O1 K1 O1 119.27(5) 9_657 8_557
O1 K1 O1 56.4(3) 7_657 8_557
O1 K1 O1 169.6(4) 8_667 8_557
O2 K1 O1 94.94(17) . 7_667
O1 K1 O1 119.27(5) 9_657 7_667
O1 K1 O1 169.6(4) 7_657 7_667
O1 K1 O1 63.1(2) 8_667 7_667
O1 K1 O1 119.27(5) 8_557 7_667
O2 K1 O1 94.94(17) . 9_557
O1 K1 O1 169.6(4) 9_657 9_557
O1 K1 O1 119.27(5) 7_657 9_557
O1 K1 O1 119.27(5) 8_667 9_557
O1 K1 O1 63.1(2) 8_557 9_557
O1 K1 O1 56.4(3) 7_667 9_557
O2 K1 O1 150.93(9) . 2_656
O1 K1 O1 60.85(19) 9_657 2_656
O1 K1 O1 60.85(19) 7_657 2_656
O1 K1 O1 84.87(18) 8_667 2_656
O1 K1 O1 84.87(18) 8_557 2_656
O1 K1 O1 110.54(14) 7_667 2_656
O1 K1 O1 110.54(14) 9_557 2_656
O2 K1 O1 150.93(10) . 3_666
O1 K1 O1 84.87(18) 9_657 3_666
O1 K1 O1 110.54(14) 7_657 3_666
O1 K1 O1 60.85(19) 8_667 3_666
O1 K1 O1 110.54(15) 8_557 3_666
O1 K1 O1 60.85(19) 7_667 3_666
O1 K1 O1 84.87(18) 9_557 3_666
O1 K1 O1 49.76(16) 2_656 3_666
O2 K1 O1 150.93(10) . 1_556
O1 K1 O1 110.54(14) 9_657 1_556
O1 K1 O1 84.87(18) 7_657 1_556
O1 K1 O1 110.54(15) 8_667 1_556
O1 K1 O1 60.85(19) 8_557 1_556
O1 K1 O1 84.87(18) 7_667 1_556
O1 K1 O1 60.85(19) 9_557 1_556
O1 K1 O1 49.76(16) 2_656 1_556
O1 K1 O1 49.76(16) 3_666 1_556
O2 K1 V1 84.66(5) . 7_657
O1 K1 V1 92.14(13) 9_657 7_657
O1 K1 V1 30.08(11) 7_657 7_657
O1 K1 V1 148.44(12) 8_667 7_657
O1 K1 V1 30.08(11) 8_557 7_657
O1 K1 V1 148.44(13) 7_667 7_657
O1 K1 V1 92.14(14) 9_557 7_657
O1 K1 V1 80.76(6) 2_656 7_657
O1 K1 V1 124.40(11) 3_666 7_657
O1 K1 V1 80.76(6) 1_556 7_657
O2 K1 V1 84.66(5) . 7_767
O1 K1 V1 30.08(11) 9_657 7_767
O1 K1 V1 92.14(13) 7_657 7_767
O1 K1 V1 30.08(11) 8_667 7_767
O1 K1 V1 148.44(12) 8_557 7_767
O1 K1 V1 92.14(14) 7_667 7_767
O1 K1 V1 148.44(13) 9_557 7_767
O1 K1 V1 80.76(6) 2_656 7_767
O1 K1 V1 80.76(6) 3_666 7_767
O1 K1 V1 124.40(11) 1_556 7_767
V1 K1 V1 119.145(16) 7_657 7_767
O1 K2 O1 180.0 9_557 3
O1 K2 O1 60.64(16) 9_557 8_557
O1 K2 O1 119.36(16) 3 8_557
O1 K2 O1 119.36(16) 9_557 2
O1 K2 O1 60.64(16) 3 2
O1 K2 O1 180.0 8_557 2
O1 K2 O1 119.36(17) 9_557 .
O1 K2 O1 60.64(16) 3 .
O1 K2 O1 119.36(16) 8_557 .
O1 K2 O1 60.64(16) 2 .
O1 K2 O1 60.64(16) 9_557 7_557
O1 K2 O1 119.36(17) 3 7_557
O1 K2 O1 60.64(16) 8_557 7_557
O1 K2 O1 119.36(16) 2 7_557
O1 K2 O1 180.000(1) . 7_557
O1 K2 O2 77.58(15) 9_557 1_455
O1 K2 O2 102.42(15) 3 1_455
O1 K2 O2 130.95(19) 8_557 1_455
O1 K2 O2 49.05(19) 2 1_455
O1 K2 O2 102.42(15) . 1_455
O1 K2 O2 77.58(15) 7_557 1_455
O1 K2 O2 102.42(15) 9_557 7_657
O1 K2 O2 77.58(15) 3 7_657
O1 K2 O2 49.05(19) 8_557 7_657
O1 K2 O2 130.95(19) 2 7_657
O1 K2 O2 77.58(15) . 7_657
O1 K2 O2 102.42(15) 7_557 7_657
O2 K2 O2 180.0(3) 1_455 7_657
O1 K2 O2 49.05(19) 9_557 7_667
O1 K2 O2 130.95(19) 3 7_667
O1 K2 O2 102.42(15) 8_557 7_667
O1 K2 O2 77.58(15) 2 7_667
O1 K2 O2 77.58(15) . 7_667
O1 K2 O2 102.42(15) 7_557 7_667
O2 K2 O2 60.84(5) 1_455 7_667
O2 K2 O2 119.16(5) 7_657 7_667
O1 K2 O2 130.95(19) 9_557 1_445
O1 K2 O2 49.05(19) 3 1_445
O1 K2 O2 77.58(15) 8_557 1_445
O1 K2 O2 102.42(15) 2 1_445
O1 K2 O2 102.42(15) . 1_445
O1 K2 O2 77.58(15) 7_557 1_445
O2 K2 O2 119.16(5) 1_455 1_445
O2 K2 O2 60.84(5) 7_657 1_445
O2 K2 O2 180.0 7_667 1_445
O1 K2 O2 77.58(15) 9_557 .
O1 K2 O2 102.42(15) 3 .
O1 K2 O2 77.58(15) 8_557 .
O1 K2 O2 102.42(15) 2 .
O1 K2 O2 49.05(19) . .
O1 K2 O2 130.95(19) 7_557 .
O2 K2 O2 119.16(5) 1_455 .
O2 K2 O2 60.84(5) 7_657 .
O2 K2 O2 60.84(5) 7_667 .
O2 K2 O2 119.16(5) 1_445 .
O1 K2 O2 102.42(15) 9_557 7_557
O1 K2 O2 77.58(15) 3 7_557
O1 K2 O2 102.42(15) 8_557 7_557
O1 K2 O2 77.58(15) 2 7_557
O1 K2 O2 130.95(19) . 7_557
O1 K2 O2 49.05(19) 7_557 7_557
O2 K2 O2 60.84(5) 1_455 7_557
O2 K2 O2 119.16(5) 7_657 7_557
O2 K2 O2 119.16(5) 7_667 7_557
O2 K2 O2 60.84(5) 1_445 7_557
O2 K2 O2 180.0 . 7_557

loop_
_geom_bond_atom_site_label_1
_geom_bond_atom_site_label_2
_geom_bond_distance
_geom_bond_site_symmetry_2
Y1 O1 2.224(5) 7_656
Y1 O1 2.224(5) 1_655
Y1 O1 2.224(5) 8_656
Y1 O1 2.224(5) 2_655
Y1 O1 2.224(5) 9_656
Y1 O1 2.224(5) 3_655
V1 O2 1.603(10) .
V1 O1 1.712(6) 2_655
V1 O1 1.712(6) .
V1 O1 1.712(6) 3_665
V1 K1 3.4148(5) 7_657
V1 K1 3.4148(5) 7_767
V1 K1 3.4148(5) 7_667
V1 K1 3.474(3) 1_554
O2 K1 2.552(10) .
O2 K2 3.4146(10) 1_655
O2 K2 3.4146(10) 1_665
O2 K2 3.4146(10) .
O1 Y1 2.224(5) 1_455
O1 K2 3.066(9) .
O1 K1 3.320(9) 1_554
K1 O1 3.320(9) 2_656
K1 O1 3.320(9) 3_666
K1 O1 3.320(9) 1_556
K1 V1 3.4148(5) 7_657
K1 V1 3.4148(5) 7_767
K2 O1 3.066(9) 9_557
K2 O1 3.066(9) 3
K2 O1 3.066(9) 8_557
K2 O1 3.066(9) 2
K2 O1 3.066(9) 7_557
K2 O2 3.4146(10) 1_455
K2 O2 3.4146(10) 7_657
K2 O2 3.4146(11) 7_667
K2 O2 3.4146(11) 1_445
K2 O2 3.4146(11) 7_557
